data_7030929
loop_
_publ_author_name
'Hutchinson, Daniel J.'
'Hanton, Lyall R.'
'Moratti, Stephen C.'

_publ_section_title
;
 Tetratopic pyrimidine-hydrazone ligands modified with terminal
 hydroxymethyl and acryloyl arms and their Pb(ii), Zn(ii), Cu(ii) and
 Ag(i) complexes.
;
_journal_issue 22
_journal_name_full 'Dalton transactions (Cambridge, England : 2003)'
_journal_page_first 8205
_journal_page_last 8218
_journal_paper_doi 10.1039/c3dt53559b
_journal_volume 43
_journal_year 2014
_chemical_formula_moiety 'C14 H19 N7 O'
_chemical_formula_sum 'C14 H19 N7 O'
_chemical_formula_weight 301.36
_chemical_name_systematic
;
 ?
;
_space_group_IT_number 14
_symmetry_cell_setting monoclinic
_symmetry_space_group_name_Hall '-P 2yn'
_symmetry_space_group_name_H-M 'P 1 21/n 1'
_atom_sites_solution_hydrogens geom
_atom_sites_solution_primary direct
_atom_sites_solution_secondary difmap
_audit_creation_method SHELXL-97
_cell_angle_alpha 90.000(5)
_cell_angle_beta 100.962(5)
_cell_angle_gamma 90.000(5)
_cell_formula_units_Z 4
_cell_length_a 11.7201(15)
_cell_length_b 8.1454(10)
_cell_length_c 15.683(3)
_cell_measurement_reflns_used 2615
_cell_measurement_temperature 90(2)
_cell_measurement_theta_max 25.98
_cell_measurement_theta_min 2.40
_cell_volume 1469.9(4)
_computing_cell_refinement 'Bruker SMART'
_computing_data_collection 'Bruker SMART'
_computing_data_reduction 'Bruker SAINT'
_computing_molecular_graphics 'Bruker SHELXTL'
_computing_publication_material 'Bruker SHELXTL'
_computing_structure_refinement 'SHELXL-97 (Sheldrick, 1997)'
_computing_structure_solution 'SIR97 (Altomare et al., 1999)'
_diffrn_ambient_temperature 90(2)
_diffrn_measured_fraction_theta_full 0.978
_diffrn_measured_fraction_theta_max 0.978
_diffrn_measurement_device_type 'CCD area detector'
_diffrn_measurement_method 'phi and omega scans'
_diffrn_radiation_monochromator graphite
_diffrn_radiation_source 'sealed tube'
_diffrn_radiation_type MoK\a
_diffrn_radiation_wavelength 0.71069
_diffrn_reflns_av_R_equivalents 0.0383
_diffrn_reflns_av_sigmaI/netI 0.0468
_diffrn_reflns_limit_h_max 14
_diffrn_reflns_limit_h_min -14
_diffrn_reflns_limit_k_max 8
_diffrn_reflns_limit_k_min -9
_diffrn_reflns_limit_l_max 16
_diffrn_reflns_limit_l_min -18
_diffrn_reflns_number 9733
_diffrn_reflns_theta_full 25.50
_diffrn_reflns_theta_max 25.50
_diffrn_reflns_theta_min 3.54
_exptl_absorpt_coefficient_mu 0.093
_exptl_absorpt_correction_T_max 0.9940
_exptl_absorpt_correction_T_min 0.8707
_exptl_absorpt_correction_type multi-scan
_exptl_absorpt_process_details 'SADABS (Bruker, 2004)'
_exptl_crystal_colour colourless
_exptl_crystal_density_diffrn 1.362
_exptl_crystal_density_method 'not measured'
_exptl_crystal_description plate
_exptl_crystal_F_000 640
_exptl_crystal_size_max 0.26
_exptl_crystal_size_mid 0.12
_exptl_crystal_size_min 0.06
_refine_diff_density_max 0.610
_refine_diff_density_min -0.620
_refine_diff_density_rms 0.060
_refine_ls_extinction_method none
_refine_ls_goodness_of_fit_ref 1.034
_refine_ls_hydrogen_treatment constr
_refine_ls_matrix_type full
_refine_ls_number_parameters 202
_refine_ls_number_reflns 2673
_refine_ls_number_restraints 0
_refine_ls_restrained_S_all 1.034
_refine_ls_R_factor_all 0.0745
_refine_ls_R_factor_gt 0.0597
_refine_ls_shift/su_max 0.000
_refine_ls_shift/su_mean 0.000
_refine_ls_structure_factor_coef Fsqd
_refine_ls_weighting_details 'calc w=1/[\s^2^(Fo^2^)+(0.0633P)^2^+1.7424P] where P=(Fo^2^+2Fc^2^)/3'
_refine_ls_weighting_scheme calc
_refine_ls_wR_factor_gt 0.1444
_refine_ls_wR_factor_ref 0.1563
_reflns_number_gt 2139
_reflns_number_total 2673
_reflns_threshold_expression >2\s(I)
_cod_data_source_file c3dt53559b2.cif
_cod_data_source_block AB(djhnmr)
_cod_depositor_comments
;
The following automatic conversions were performed:

'_symmetry_cell_setting' value 'Monoclinic' changed to 'monoclinic'
according to
/usr/data/users/saulius/crontab/automatic-downloads/rss-feeds/RSC/lib/dictionaries/cif_core.dic
dictionary named 'cif_core.dic' version 2.4.2 from 2011-04-26.

Automatic conversion script
Id: cif_fix_values 2281 2013-09-26 08:29:07Z andrius 
;
_cod_original_cell_volume 1469.8(4)
_cod_original_sg_symbol_H-M 'P2(1)/n  '
_cod_database_code 7030929

loop_
_symmetry_equiv_pos_as_xyz
'x, y, z'
'-x+1/2, y+1/2, -z+1/2'
'-x, -y, -z'
'x-1/2, -y-1/2, z-1/2'

loop_
_atom_site_label
_atom_site_type_symbol
_atom_site_fract_x
_atom_site_fract_y
_atom_site_fract_z
_atom_site_U_iso_or_equiv
_atom_site_adp_type
_atom_site_occupancy
_atom_site_symmetry_multiplicity
_atom_site_calc_flag
_atom_site_refinement_flags
C1 C 0.52586(19) 0.6803(3) 0.57467(17) 0.0222(6) Uani 1 1 d .
H1A H 0.5037 0.6757 0.5119 0.027 Uiso 1 1 calc R
H1B H 0.5409 0.7942 0.5912 0.027 Uiso 1 1 calc R
C2 C 0.4268(2) 0.6171(3) 0.61473(17) 0.0191(5) Uani 1 1 d .
C3 C 0.4255(2) 0.6437(3) 0.70205(18) 0.0240(6) Uani 1 1 d .
H3 H 0.4854 0.7015 0.7368 0.029 Uiso 1 1 calc R
C4 C 0.3335(2) 0.5828(3) 0.73659(17) 0.0249(6) Uani 1 1 d .
H4 H 0.3317 0.5972 0.7952 0.030 Uiso 1 1 calc R
C5 C 0.2448(2) 0.5006(3) 0.68332(16) 0.0218(6) Uani 1 1 d .
H5 H 0.1817 0.4606 0.7051 0.026 Uiso 1 1 calc R
C6 C 0.25119(19) 0.4785(3) 0.59615(16) 0.0191(5) Uani 1 1 d .
C7 C 0.16361(19) 0.3911(3) 0.53383(16) 0.0189(5) Uani 1 1 d .
H7 H 0.1748 0.3753 0.4773 0.023 Uiso 1 1 calc R
C8 C 0.0117(2) 0.2235(3) 0.40963(17) 0.0244(6) Uani 1 1 d .
H8A H 0.0161 0.3271 0.3813 0.037 Uiso 1 1 calc R
H8B H -0.0518 0.1607 0.3779 0.037 Uiso 1 1 calc R
H8C H 0.0830 0.1643 0.4116 0.037 Uiso 1 1 calc R
C9 C -0.10957(19) 0.2027(3) 0.52311(16) 0.0183(5) Uani 1 1 d .
C10 C -0.13700(19) 0.2567(3) 0.60053(16) 0.0178(5) Uani 1 1 d .
H10 H -0.0885 0.3269 0.6378 0.021 Uiso 1 1 calc R
C11 C -0.2416(2) 0.1997(3) 0.61932(16) 0.0185(5) Uani 1 1 d .
C12 C -0.2776(2) 0.0588(3) 0.49178(16) 0.0191(5) Uani 1 1 d .
C14 C -0.3574(2) -0.0477(3) 0.42921(17) 0.0232(6) Uani 1 1 d .
H14A H -0.3259 -0.1566 0.4303 0.035 Uiso 1 1 calc R
H14B H -0.3653 -0.0032 0.3717 0.035 Uiso 1 1 calc R
H14C H -0.4323 -0.0515 0.4455 0.035 Uiso 1 1 calc R
C15 C -0.3982(2) 0.2210(3) 0.70359(18) 0.0246(6) Uani 1 1 d .
H15A H -0.4425 0.3142 0.6787 0.037 Uiso 1 1 calc R
H15B H -0.4022 0.2127 0.7640 0.037 Uiso 1 1 calc R
H15C H -0.4295 0.1230 0.6740 0.037 Uiso 1 1 calc R
N1 N 0.34220(16) 0.5345(2) 0.56251(13) 0.0177(5) Uani 1 1 d .
N2 N 0.07054(16) 0.3355(2) 0.55674(13) 0.0195(5) Uani 1 1 d .
N3 N -0.00687(17) 0.2511(2) 0.49748(14) 0.0196(5) Uani 1 1 d .
N4 N -0.17931(16) 0.1047(2) 0.46700(13) 0.0192(5) Uani 1 1 d .
N5 N -0.31296(16) 0.0984(2) 0.56521(13) 0.0190(5) Uani 1 1 d .
N6 N -0.27775(17) 0.2407(2) 0.69460(14) 0.0212(5) Uani 1 1 d .
N7 N -0.21377(18) 0.3635(3) 0.74568(14) 0.0261(5) Uani 1 1 d .
H7A H -0.1554 0.4086 0.7290 0.031 Uiso 1 1 calc R
H7B H -0.2331 0.3935 0.7936 0.031 Uiso 1 1 calc R
O1 O 0.62980(13) 0.5865(2) 0.60182(11) 0.0243(4) Uani 1 1 d .
H1 H 0.6285 0.5056 0.5706 0.036 Uiso 1 1 calc R

loop_
_atom_site_aniso_label
_atom_site_aniso_U_11
_atom_site_aniso_U_22
_atom_site_aniso_U_33
_atom_site_aniso_U_23
_atom_site_aniso_U_13
_atom_site_aniso_U_12
C1 0.0161(11) 0.0228(12) 0.0265(14) -0.0003(11) 0.0009(11) -0.0024(10)
C2 0.0164(12) 0.0160(11) 0.0240(14) 0.0013(10) 0.0015(10) 0.0014(9)
C3 0.0195(12) 0.0249(13) 0.0253(14) -0.0022(11) -0.0014(11) -0.0010(10)
C4 0.0285(13) 0.0264(13) 0.0195(14) -0.0007(11) 0.0041(11) 0.0025(11)
C5 0.0202(12) 0.0218(12) 0.0247(14) -0.0002(10) 0.0075(11) -0.0010(10)
C6 0.0159(11) 0.0168(11) 0.0242(14) 0.0022(10) 0.0024(10) 0.0020(9)
C7 0.0180(12) 0.0195(12) 0.0195(13) 0.0008(10) 0.0040(10) 0.0004(9)
C8 0.0225(12) 0.0300(14) 0.0210(14) -0.0028(11) 0.0052(11) -0.0038(11)
C9 0.0159(11) 0.0165(11) 0.0215(14) 0.0041(10) 0.0013(10) 0.0028(9)
C10 0.0160(11) 0.0162(11) 0.0196(13) -0.0001(10) -0.0007(10) -0.0017(9)
C11 0.0185(11) 0.0167(11) 0.0187(13) 0.0019(10) 0.0001(10) 0.0023(9)
C12 0.0197(12) 0.0145(11) 0.0221(13) 0.0006(10) 0.0020(10) -0.0001(9)
C14 0.0208(12) 0.0222(13) 0.0254(14) -0.0034(11) 0.0017(11) -0.0025(10)
C15 0.0210(12) 0.0286(13) 0.0251(15) -0.0036(11) 0.0067(11) -0.0032(11)
N1 0.0159(10) 0.0146(10) 0.0218(11) 0.0020(8) 0.0017(8) 0.0007(8)
N2 0.0167(10) 0.0193(10) 0.0210(12) -0.0012(9) 0.0000(9) -0.0014(8)
N3 0.0179(10) 0.0230(11) 0.0177(11) -0.0017(9) 0.0029(9) -0.0041(8)
N4 0.0164(10) 0.0211(10) 0.0196(11) -0.0016(8) 0.0018(9) -0.0008(8)
N5 0.0188(10) 0.0172(10) 0.0208(11) 0.0025(8) 0.0028(9) 0.0001(8)
N6 0.0190(10) 0.0240(11) 0.0206(12) -0.0021(9) 0.0041(9) -0.0022(8)
N7 0.0251(11) 0.0302(12) 0.0245(12) -0.0106(10) 0.0084(10) -0.0095(9)
O1 0.0173(9) 0.0296(9) 0.0250(10) -0.0012(8) 0.0017(8) 0.0019(7)

loop_
_atom_type_symbol
_atom_type_description
_atom_type_scat_dispersion_real
_atom_type_scat_dispersion_imag
_atom_type_scat_source
C C 0.0033 0.0016 'International Tables Vol C Tables 4.2.6.8 and 6.1.1.4'
H H 0.0000 0.0000 'International Tables Vol C Tables 4.2.6.8 and 6.1.1.4'
N N 0.0061 0.0033 'International Tables Vol C Tables 4.2.6.8 and 6.1.1.4'
O O 0.0106 0.0060 'International Tables Vol C Tables 4.2.6.8 and 6.1.1.4'

loop_
_geom_angle_atom_site_label_1
_geom_angle_atom_site_label_2
_geom_angle_atom_site_label_3
_geom_angle
O1 C1 C2 111.8(2)
O1 C1 H1A 109.3
C2 C1 H1A 109.3
O1 C1 H1B 109.3
C2 C1 H1B 109.3
H1A C1 H1B 107.9
N1 C2 C3 122.4(2)
N1 C2 C1 117.0(2)
C3 C2 C1 120.6(2)
C4 C3 C2 118.9(2)
C4 C3 H3 120.5
C2 C3 H3 120.5
C5 C4 C3 119.4(2)
C5 C4 H4 120.3
C3 C4 H4 120.3
C4 C5 C6 118.8(2)
C4 C5 H5 120.6
C6 C5 H5 120.6
N1 C6 C5 122.1(2)
N1 C6 C7 114.1(2)
C5 C6 C7 123.8(2)
N2 C7 C6 120.5(2)
N2 C7 H7 119.8
C6 C7 H7 119.8
N3 C8 H8A 109.5
N3 C8 H8B 109.5
H8A C8 H8B 109.5
N3 C8 H8C 109.5
H8A C8 H8C 109.5
H8B C8 H8C 109.5
N4 C9 C10 123.3(2)
N4 C9 N3 115.4(2)
C10 C9 N3 121.3(2)
C9 C10 C11 116.1(2)
C9 C10 H10 122.0
C11 C10 H10 122.0
N5 C11 N6 115.7(2)
N5 C11 C10 122.3(2)
N6 C11 C10 122.0(2)
N5 C12 N4 127.5(2)
N5 C12 C14 116.6(2)
N4 C12 C14 115.9(2)
C12 C14 H14A 109.5
C12 C14 H14B 109.5
H14A C14 H14B 109.5
C12 C14 H14C 109.5
H14A C14 H14C 109.5
H14B C14 H14C 109.5
N6 C15 H15A 109.5
N6 C15 H15B 109.5
H15A C15 H15B 109.5
N6 C15 H15C 109.5
H15A C15 H15C 109.5
H15B C15 H15C 109.5
C2 N1 C6 118.4(2)
C7 N2 N3 118.5(2)
N2 N3 C9 116.5(2)
N2 N3 C8 121.82(19)
C9 N3 C8 121.5(2)
C12 N4 C9 115.2(2)
C12 N5 C11 115.60(19)
C11 N6 N7 116.49(19)
C11 N6 C15 121.5(2)
N7 N6 C15 116.47(19)
N6 N7 H7A 120.0
N6 N7 H7B 120.0
H7A N7 H7B 120.0
C1 O1 H1 109.5

loop_
_geom_bond_atom_site_label_1
_geom_bond_atom_site_label_2
_geom_bond_distance
C1 O1 1.432(3)
C1 C2 1.512(3)
C1 H1A 0.9700
C1 H1B 0.9700
C2 N1 1.340(3)
C2 C3 1.389(4)
C3 C4 1.388(4)
C3 H3 0.9300
C4 C5 1.377(4)
C4 H4 0.9300
C5 C6 1.395(3)
C5 H5 0.9300
C6 N1 1.356(3)
C6 C7 1.461(3)
C7 N2 1.293(3)
C7 H7 0.9300
C8 N3 1.453(3)
C8 H8A 0.9600
C8 H8B 0.9600
C8 H8C 0.9600
C9 N4 1.344(3)
C9 C10 1.385(3)
C9 N3 1.396(3)
C10 C11 1.394(3)
C10 H10 0.9300
C11 N5 1.353(3)
C11 N6 1.369(3)
C12 N5 1.335(3)
C12 N4 1.338(3)
C12 C14 1.497(3)
C14 H14A 0.9600
C14 H14B 0.9600
C14 H14C 0.9600
C15 N6 1.454(3)
C15 H15A 0.9600
C15 H15B 0.9600
C15 H15C 0.9600
N2 N3 1.356(3)
N6 N7 1.406(3)
N7 H7A 0.8600
N7 H7B 0.8600
O1 H1 0.8200
